data_2200371
loop_
_publ_author_name
'Howie, R. Alan'
.
'Wardell, James L.'

_publ_section_title
;
 Tetramethylammonium dichlorotriphenylplumbate
;
_journal_issue 6
_journal_name_full 'Acta Crystallographica Section E'
_journal_page_first m256
_journal_page_last m258
_journal_paper_doi 10.1107/S1600536801008273
_journal_volume 57
_journal_year 2001
_chemical_formula_iupac '(C4 H12 N1) [Pb Cl2 (C6 H5)3]'
_chemical_formula_moiety 'C4 H12 N 1+, C18 H15 Cl2 Pb 1-'
_chemical_formula_sum 'C22 H27 Cl2 N Pb'
_chemical_formula_weight 583.54
_chemical_name_systematic
;
Tetramethylammonium dichlorotriphenylplumbate
;
_space_group_IT_number 5
_symmetry_cell_setting monoclinic
_symmetry_space_group_name_Hall 'I 2y'
_symmetry_space_group_name_H-M 'I 1 2 1'
_audit_creation_method SHELXL-97
_cell_angle_alpha 90.00
_cell_angle_beta 92.4320(10)
_cell_angle_gamma 90.00
_cell_formula_units_Z 2
_cell_length_a 10.3759(3)
_cell_length_b 9.7074(3)
_cell_length_c 10.8400(3)
_cell_measurement_reflns_used 3028
_cell_measurement_temperature 100(2)
_cell_measurement_theta_max 27.5
_cell_measurement_theta_min 2.9
_cell_volume 1090.85(6)
_computing_cell_refinement 'DENZO and COLLECT'
_computing_data_collection 'DENZO (Otwinowski & Minor, 1997) and COLLECT (Hooft, 1998)'
_computing_data_reduction 'DENZO and COLLECT'
_computing_molecular_graphics 'ORTEP-3 (Farrugia, 1997)'
_computing_publication_material SHELXL97
_computing_structure_refinement 'SHELXL97 (Sheldrick, 1997)'
_diffrn_ambient_temperature 100(2)
_diffrn_detector_area_resol_mean 9.091
_diffrn_measured_fraction_theta_full .495
_diffrn_measured_fraction_theta_max .495
_diffrn_measurement_device_type 'Enraf Nonius KappaCCD area-detector'
_diffrn_measurement_method '\f and \w scans to fill the Ewald sphere'
_diffrn_radiation_monochromator graphite
_diffrn_radiation_source 'Enraf Nonius FR591 rotating-anode'
_diffrn_radiation_type MoK\a
_diffrn_radiation_wavelength .71073
_diffrn_reflns_av_R_equivalents .041
_diffrn_reflns_av_sigmaI/netI .0479
_diffrn_reflns_limit_h_max 13
_diffrn_reflns_limit_h_min -13
_diffrn_reflns_limit_k_max 12
_diffrn_reflns_limit_k_min -11
_diffrn_reflns_limit_l_max 13
_diffrn_reflns_limit_l_min -14
_diffrn_reflns_number 3885
_diffrn_reflns_theta_full 27.5
_diffrn_reflns_theta_max 27.5
_diffrn_reflns_theta_min 3.76
_diffrn_standards_decay_% 0
_diffrn_standards_number 0
_exptl_absorpt_coefficient_mu 7.98
_exptl_absorpt_correction_T_max .625
_exptl_absorpt_correction_T_min .344
_exptl_absorpt_correction_type multi-scan
_exptl_absorpt_process_details '(SORTAV; Blessing, 1995, 1997)'
_exptl_crystal_colour red
_exptl_crystal_density_diffrn 1.777
_exptl_crystal_density_method 'not measured'
_exptl_crystal_description block
_exptl_crystal_F_000 564
_exptl_crystal_size_max .20
_exptl_crystal_size_mid .20
_exptl_crystal_size_min .10
_refine_diff_density_max 3.21
_refine_diff_density_min -4.68
_refine_ls_abs_structure_details '(Flack, 1983). 884 Friedel pairs'
_refine_ls_abs_structure_Flack -.022(12)
_refine_ls_extinction_method none
_refine_ls_goodness_of_fit_ref 1.08
_refine_ls_hydrogen_treatment constr
_refine_ls_matrix_type full
_refine_ls_number_parameters 119
_refine_ls_number_reflns 2200
_refine_ls_number_restraints 1
_refine_ls_restrained_S_all 1.08
_refine_ls_R_factor_all .032
_refine_ls_R_factor_gt .031
_refine_ls_shift/su_max <0.001
_refine_ls_shift/su_mean .000
_refine_ls_structure_factor_coef Fsqd
_refine_ls_weighting_details 'calc w = 1/[\s^2^(Fo^2^)+(0.0524P)^2^+2.6404P] where P = (Fo^2^+2Fc^2^)/3'
_refine_ls_weighting_scheme calc
_refine_ls_wR_factor_ref .079
_reflns_number_gt 2198
_reflns_number_total 2200
_reflns_threshold_expression I>2\s(I)
_cod_data_source_file ya6026.cif
_cod_data_source_block I
_cod_original_sg_symbol_H-M 'I 2'
_cod_database_code 2200371
_cod_database_fobs_code 2200371

loop_
_symmetry_equiv_pos_as_xyz
'x, y, z'
'-x, y, -z'
'x+1/2, y+1/2, z+1/2'
'-x+1/2, y+1/2, -z+1/2'

loop_
_atom_site_label
_atom_site_fract_x
_atom_site_fract_y
_atom_site_fract_z
_atom_site_U_iso_or_equiv
_atom_site_adp_type
_atom_site_calc_flag
_atom_site_refinement_flags
_atom_site_occupancy
_atom_site_disorder_assembly
_atom_site_disorder_group
_atom_site_type_symbol
Pb1 .5000 .4964 .5000 .00950(11) Uani d S 1 . . Pb
Cl1 .25618(13) .5062(5) .39506(13) .0136(4) Uani d . 1 . . Cl
C1 .5000 .2682(10) .5000 .0100(18) Uani d S 1 . . C
C2 .5743(7) .1958(8) .5884(6) .0129(13) Uani d . 1 . . C
H2 .6264 .2445 .6480 .015 Uiso calc R 1 . . H
C3 .5724(7) .0536(9) .5895(7) .0153(14) Uani d . 1 . . C
H3 .6207 .0046 .6517 .018 Uiso calc R 1 . . H
C4 .5000 -.0179(16) .5000 .017(2) Uiso d S 1 . . C
H4 .5000 -.1157 .5000 .020 Uiso calc SR 1 . . H
C5 .5661(7) .6038(8) .3354(6) .0123(13) Uani d . 1 . . C
C6 .4918(7) .7061(7) .2786(6) .0115(13) Uani d . 1 . . C
H6 .4112 .7311 .3106 .014 Uiso calc R 1 . . H
C7 .5365(8) .7731(8) .1727(7) .0161(15) Uani d . 1 . . C
H7 .4879 .8460 .1353 .019 Uiso calc R 1 . . H
C8 .6510(8) .7322(9) .1240(7) .0165(15) Uani d . 1 . . C
H8 .6805 .7761 .0521 .020 Uiso calc R 1 . . H
C9 .7239(7) .6265(9) .1798(7) .0155(15) Uani d . 1 . . C
H9 .8023 .5984 .1452 .019 Uiso calc R 1 . . H
C10 .6826(7) .5625(8) .2855(6) .0123(13) Uani d . 1 . . C
H10 .7327 .4913 .3238 .015 Uiso calc R 1 . . H
N1 .0000 .8165(10) .5000 .0175(18) Uani d S 1 . . N
C11 .0687(10) .7292(11) .5931(8) .029(2) Uani d . 1 . . C
H11A .0064 .6715 .6347 .043 Uiso calc R 1 . . H
H11B .1145 .7879 .6541 .043 Uiso calc R 1 . . H
H11C .1308 .6704 .5524 .043 Uiso calc R 1 . . H
C12 .0927(11) .9040(11) .4348(9) .037(2) Uani d . 1 . . C
H12A .1536 .8452 .3925 .055 Uiso calc R 1 . . H
H12B .1401 .9626 .4948 .055 Uiso calc R 1 . . H
H12C .0457 .9620 .3742 .055 Uiso calc R 1 . . H

loop_
_atom_site_aniso_label
_atom_site_aniso_U_11
_atom_site_aniso_U_22
_atom_site_aniso_U_33
_atom_site_aniso_U_12
_atom_site_aniso_U_13
_atom_site_aniso_U_23
Pb1 .00869(14) .01444(16) .00520(14) .000 -.00173(9) .000
Cl1 .0087(5) .0218(11) .0100(6) .0006(13) -.0047(4) .0023(14)
C1 .013(4) .012(5) .005(4) .000 -.001(3) .000
C2 .012(3) .016(4) .011(3) .001(3) -.001(2) -.001(3)
C3 .012(3) .024(3) .009(3) .003(3) -.003(3) .007(3)
C5 .013(3) .018(4) .006(3) -.004(3) -.002(2) -.003(2)
C6 .016(3) .008(3) .010(3) .001(3) .000(3) .001(2)
C7 .021(4) .014(4) .012(4) -.002(3) -.007(3) .004(3)
C8 .017(4) .026(4) .006(3) -.007(3) -.002(3) .003(3)
C9 .010(3) .027(4) .009(3) -.004(3) -.002(3) -.005(3)
C10 .012(3) .015(3) .009(3) -.003(3) -.008(3) .000(3)
N1 .020(4) .018(5) .013(4) .000 -.008(3) .000
C11 .036(5) .038(5) .011(4) .021(4) -.006(4) .004(4)
C12 .045(6) .033(5) .031(5) -.024(5) -.009(4) .004(4)

loop_
_atom_type_symbol
_atom_type_description
_atom_type_scat_dispersion_real
_atom_type_scat_dispersion_imag
_atom_type_scat_source
C C .0033 .0016 'International Tables Vol C Tables 4.2.6.8 and 6.1.1.4'
H H .0000 .0000 'International Tables Vol C Tables 4.2.6.8 and 6.1.1.4'
Cl Cl .1484 .1585 'International Tables Vol C Tables 4.2.6.8 and 6.1.1.4'
N N .0061 .0033 'International Tables Vol C Tables 4.2.6.8 and 6.1.1.4'
Pb Pb -3.3944 10.1111 'International Tables Vol C Tables 4.2.6.8 and 6.1.1.4'

loop_
_geom_angle_atom_site_label_1
_geom_angle_atom_site_label_2
_geom_angle_atom_site_label_3
_geom_angle_site_symmetry_1
_geom_angle_site_symmetry_3
_geom_angle
C5 Pb1 C5 2_656 . 123.5(4)
C5 Pb1 C1 2_656 . 118.27(19)
C5 Pb1 C1 . . 118.27(19)
C5 Pb1 Cl1 2_656 2_656 87.8(2)
C5 Pb1 Cl1 . 2_656 90.3(2)
C1 Pb1 Cl1 . 2_656 92.01(10)
C5 Pb1 Cl1 2_656 . 90.3(2)
C5 Pb1 Cl1 . . 87.8(2)
C1 Pb1 Cl1 . . 92.01(10)
Cl1 Pb1 Cl1 2_656 . 176.0(2)
C2 C1 C2 2_656 . 119.5(9)
C2 C1 Pb1 2_656 . 120.3(5)
C2 C1 Pb1 . . 120.3(5)
C3 C2 C1 . . 120.1(7)
C3 C2 H2 . . 119.9
C1 C2 H2 . . 119.9
C2 C3 C4 . . 120.1(8)
C2 C3 H3 . . 120.0
C4 C3 H3 . . 120.0
C3 C4 C3 . 2_656 120.0(13)
C3 C4 H4 . . 120.0
C3 C4 H4 2_656 . 120.0
C6 C5 C10 . . 120.4(6)
C6 C5 Pb1 . . 120.9(5)
C10 C5 Pb1 . . 118.7(5)
C5 C6 C7 . . 119.6(7)
C5 C6 H6 . . 120.2
C7 C6 H6 . . 120.2
C8 C7 C6 . . 119.7(7)
C8 C7 H7 . . 120.1
C6 C7 H7 . . 120.1
C7 C8 C9 . . 120.4(7)
C7 C8 H8 . . 119.8
C9 C8 H8 . . 119.8
C10 C9 C8 . . 120.4(7)
C10 C9 H9 . . 119.8
C8 C9 H9 . . 119.8
C9 C10 C5 . . 119.5(7)
C9 C10 H10 . . 120.3
C5 C10 H10 . . 120.3
C11 N1 C11 2_556 . 110.0(10)
C11 N1 C12 2_556 . 107.9(5)
C11 N1 C12 . . 110.5(6)
C11 N1 C12 2_556 2_556 110.5(6)
C11 N1 C12 . 2_556 107.9(5)
C12 N1 C12 . 2_556 110.2(11)
N1 C11 H11A . . 109.5
N1 C11 H11B . . 109.5
H11A C11 H11B . . 109.5
N1 C11 H11C . . 109.5
H11A C11 H11C . . 109.5
H11B C11 H11C . . 109.5
N1 C12 H12A . . 109.5
N1 C12 H12B . . 109.5
H12A C12 H12B . . 109.5
N1 C12 H12C . . 109.5
H12A C12 H12C . . 109.5
H12B C12 H12C . . 109.5

loop_
_geom_bond_atom_site_label_1
_geom_bond_atom_site_label_2
_geom_bond_site_symmetry_2
_geom_bond_distance
_geom_bond_publ_flag
Pb1 C5 2_656 2.201(7) ?
Pb1 C5 . 2.201(7) ?
Pb1 C1 . 2.215(10) ?
Pb1 Cl1 2_656 2.7312(14) ?
Pb1 Cl1 . 2.7312(14) ?
C1 C2 2_656 1.394(9) ?
C1 C2 . 1.394(9) ?
C2 C3 . 1.381(12) ?
C2 H2 . .9500 ?
C3 C4 . 1.387(11) ?
C3 H3 . .9500 ?
C4 C3 2_656 1.387(11) ?
C4 H4 . .9500 ?
C5 C6 . 1.386(10) ?
C5 C10 . 1.403(10) ?
C6 C7 . 1.415(10) ?
C6 H6 . .9500 ?
C7 C8 . 1.378(12) ?
C7 H7 . .9500 ?
C8 C9 . 1.397(12) ?
C8 H8 . .9500 ?
C9 C10 . 1.388(10) ?
C9 H9 . .9500 ?
C10 H10 . .9500 ?
N1 C11 2_556 1.478(10) ?
N1 C11 . 1.478(10) ?
N1 C12 . 1.485(11) ?
N1 C12 2_556 1.485(11) ?
C11 H11A . .9800 ?
C11 H11B . .9800 ?
C11 H11C . .9800 ?
C12 H12A . .9800 ?
C12 H12B . .9800 ?
C12 H12C . .9800 ?

loop_
_geom_torsion_atom_site_label_1
_geom_torsion_atom_site_label_2
_geom_torsion_atom_site_label_3
_geom_torsion_atom_site_label_4
_geom_torsion_site_symmetry_1
_geom_torsion_site_symmetry_4
_geom_torsion
C5 Pb1 C1 C2 2_656 2_656 119.5(4)
C5 Pb1 C1 C2 . 2_656 -60.5(4)
Cl1 Pb1 C1 C2 2_656 2_656 -151.9(3)
Cl1 Pb1 C1 C2 . 2_656 28.1(3)
C5 Pb1 C1 C2 2_656 . -60.5(4)
C5 Pb1 C1 C2 . . 119.5(4)
Cl1 Pb1 C1 C2 2_656 . 28.1(3)
Cl1 Pb1 C1 C2 . . -151.9(3)
C2 C1 C2 C3 2_656 . -1.1(5)
Pb1 C1 C2 C3 . . 178.9(5)
C1 C2 C3 C4 . . 2.3(9)
C2 C3 C4 C3 . 2_656 -1.1(5)
C5 Pb1 C5 C6 2_656 . -51.2(5)
C1 Pb1 C5 C6 . . 128.8(5)
Cl1 Pb1 C5 C6 2_656 . -138.7(6)
Cl1 Pb1 C5 C6 . . 37.7(6)
C5 Pb1 C5 C10 2_656 . 131.6(6)
C1 Pb1 C5 C10 . . -48.4(6)
Cl1 Pb1 C5 C10 2_656 . 44.1(5)
Cl1 Pb1 C5 C10 . . -139.4(5)
C10 C5 C6 C7 . . -2.7(11)
Pb1 C5 C6 C7 . . -179.8(5)
C5 C6 C7 C8 . . 2.6(11)
C6 C7 C8 C9 . . -1.0(12)
C7 C8 C9 C10 . . -.6(12)
C8 C9 C10 C5 . . .6(11)
C6 C5 C10 C9 . . 1.1(10)
Pb1 C5 C10 C9 . . 178.2(5)
